data_7160724
loop_
_publ_author_name
'Elizondo, Anna I.'
'McCarty, Kevin D.'
'Arman, Hadi D.'
'Guengerich, F. Peter'
'Yoshimoto, Francis K.'

_publ_section_title
;
 A synthesis of 1&#x3b2;-hydroxytestosterone, a metabolite of xenobiotic
 human cytochrome P450 enzymes, beginning with a borylation of boldione.
;
_journal_issue 42
_journal_name_full 'Organic &amp; biomolecular chemistry'
_journal_page_first 9618
_journal_page_last 9623
_journal_paper_doi 10.1039/d5ob01218j
_journal_volume 23
_journal_year 2025
_chemical_absolute_configuration ad
_chemical_formula_moiety 'C25 H37 B O4'
_chemical_formula_sum 'C25 H37 B O4'
_chemical_formula_weight 412.35
_space_group_crystal_system orthorhombic
_space_group_IT_number 19
_space_group_name_Hall 'P 2ac 2ab'
_space_group_name_H-M_alt 'P 21 21 21'
_atom_sites_solution_hydrogens geom
_audit_creation_date 2025-05-01
_audit_creation_method
;
Olex2 1.5
(compiled 2025.03.04 svn.red2d20d0 for OlexSys, GUI svn.r7188)
;
_audit_update_record
;
2025-05-02 deposited with the CCDC.	2025-09-03 downloaded from the CCDC.
;
_cell_angle_alpha 90
_cell_angle_beta 90
_cell_angle_gamma 90
_cell_formula_units_Z 8
_cell_length_a 11.4856(2)
_cell_length_b 15.6493(3)
_cell_length_c 25.3082(5)
_cell_measurement_reflns_used 21149
_cell_measurement_temperature 100.00(10)
_cell_measurement_theta_max 76.4840
_cell_measurement_theta_min 3.3090
_cell_volume 4548.94(15)
_computing_cell_refinement 'CrysAlisPro 1.171.42.102a (Rigaku OD, 2023)'
_computing_data_collection 'CrysAlisPro 1.171.42.102a (Rigaku OD, 2023)'
_computing_data_reduction 'CrysAlisPro 1.171.42.102a (Rigaku OD, 2023)'
_computing_molecular_graphics 'Olex2 1.5 (Dolomanov et al., 2009)'
_computing_publication_material 'Olex2 1.5 (Dolomanov et al., 2009)'
_computing_structure_refinement 'SHELXL 2014/7 (Sheldrick, 2015)'
_computing_structure_solution 'SHELXT 2018/2 (Sheldrick, 2018)'
_diffrn_ambient_environment N~2~
_diffrn_ambient_temperature 100.00(10)
_diffrn_detector 'Hybrid Pixel Array Detector'
_diffrn_detector_area_resol_mean 10.0000
_diffrn_detector_type HyPix
_diffrn_measured_fraction_theta_full 0.999
_diffrn_measured_fraction_theta_max 0.976
_diffrn_measurement_details
;
List of Runs (angles in degrees, time in seconds):

  # Type    Start    End  Width  t~exp~   \w     \q     \k     \f   Frames
#--------------------------------------------------------------------------
  1  \w     39.00  65.00   0.50    1.25    --  106.92 -77.00-150.00   52
  2  \w     67.00  93.00   0.50    1.25    --  106.92 -77.00-150.00   52
  3  \w     36.00  92.00   0.50    1.25    --  106.92 -77.00 -60.00  112
  4  \w     38.00  71.00   0.50    1.25    --  106.92 -61.00 -30.00   66
  5  \w     34.00  70.00   0.50    1.25    --  106.92 -61.00   0.00   72
  6  \w     34.00  71.00   0.50    1.25    --  106.92 -61.00  60.00   74
  7  \w     34.00  60.00   0.50    1.25    --  106.92 -61.00  90.00   52
  8  \w     42.00 101.00   0.50    1.25    --  106.92 -77.00 120.00  118
  9  \w    -25.00  53.00   0.50    0.31    --   46.89 -47.00  98.00  156
 10  \w     99.00 175.00   0.50    1.25    --  106.92  30.00   0.00  152
 11  \w     92.00 178.00   0.50    1.25    --  106.92  47.00-112.00  172
 12  \w     33.00 119.00   0.50    0.31    --   46.89  47.00-112.00  172
 13  \w    -85.00 -13.00   0.50    0.31    --  -46.89 125.00 -60.00  144
 14  \w    -84.00 -23.00   0.50    1.25    --  -91.75 125.00 -90.00  122
 15  \w    -74.00 -48.00   0.50    1.25    --  -91.75 125.00  30.00   52
 16  \w    -68.00 -19.00   0.50    1.25    --  -91.75  61.00 -60.00   98
 17  \w    -53.00 -20.00   0.50    1.25    --  -91.75  47.00-112.00   66
 18  \w    -51.00 -19.00   0.50    1.25    --  -91.75  45.00-150.00   64
 19  \w    -69.00 -43.00   0.50    1.25    --  -91.75  61.00-180.00   52
 20  \w    -49.00 -19.00   0.50    1.25    --  -91.75  45.00-180.00   60
 21  \w    -53.00  25.00   0.50    0.31    --  -46.89  47.00-112.00  156
 22  \w    -49.00 -23.00   0.50    1.25    --  -91.75  45.00   0.00   52
 23  \w    -51.00 -19.00   0.50    1.25    --  -91.75  45.00  90.00   64
 24  \w    -30.00  29.00   0.50    0.31    --  -46.89  19.00  30.00  118
 25  \w   -119.00 -31.00   0.50    0.31    --  -46.89 -47.00  98.00  176
 26  \w   -164.00 -76.00   0.50    1.25    --  -91.75 -47.00  98.00  176
 27  \w   -164.00-101.00   0.50    1.25    --  -91.75 -77.00-150.00  126
;
_diffrn_measurement_device 'four-circle diffractometer'
_diffrn_measurement_device_type 'XtaLAB Synergy, Dualflex, HyPix'
_diffrn_measurement_method '\w scans'
_diffrn_orient_matrix_type 'CrysAlisPro convention (1999,Acta A55,543-557)'
_diffrn_orient_matrix_UB_11 -0.0301516000
_diffrn_orient_matrix_UB_12 -0.0575217000
_diffrn_orient_matrix_UB_13 0.0475474000
_diffrn_orient_matrix_UB_21 -0.1302030000
_diffrn_orient_matrix_UB_22 0.0072606000
_diffrn_orient_matrix_UB_23 -0.0137354000
_diffrn_orient_matrix_UB_31 0.0099797000
_diffrn_orient_matrix_UB_32 -0.0795125000
_diffrn_orient_matrix_UB_33 -0.0355659000
_diffrn_radiation_monochromator mirror
_diffrn_radiation_probe x-ray
_diffrn_radiation_type 'Cu K\a'
_diffrn_radiation_wavelength 1.54184
_diffrn_reflns_av_R_equivalents 0.0590
_diffrn_reflns_av_unetI/netI 0.0395
_diffrn_reflns_Laue_measured_fraction_full 0.999
_diffrn_reflns_Laue_measured_fraction_max 0.976
_diffrn_reflns_limit_h_max 13
_diffrn_reflns_limit_h_min -14
_diffrn_reflns_limit_k_max 17
_diffrn_reflns_limit_k_min -19
_diffrn_reflns_limit_l_max 28
_diffrn_reflns_limit_l_min -31
_diffrn_reflns_number 43186
_diffrn_reflns_point_group_measured_fraction_full 0.999
_diffrn_reflns_point_group_measured_fraction_max 0.976
_diffrn_reflns_theta_full 67.684
_diffrn_reflns_theta_max 76.725
_diffrn_reflns_theta_min 3.320
_diffrn_source 'micro-focus sealed X-ray tube'
_diffrn_source_type 'PhotonJet (Cu) X-ray Source'
_exptl_absorpt_coefficient_mu 0.621
_exptl_absorpt_correction_T_max 1.00000
_exptl_absorpt_correction_T_min 0.79886
_exptl_absorpt_correction_type multi-scan
_exptl_absorpt_process_details
;
CrysAlisPro 1.171.42.102a (Rigaku Oxford Diffraction, 2023)
Empirical absorption correction using spherical harmonics,
implemented in SCALE3 ABSPACK scaling algorithm.
;
_exptl_crystal_colour 'clear colourless'
_exptl_crystal_colour_lustre clear
_exptl_crystal_colour_primary colourless
_exptl_crystal_density_diffrn 1.204
_exptl_crystal_description plate
_exptl_crystal_F_000 1792
_exptl_crystal_recrystallization_method 'Re-crystallisation from solvent'
_exptl_crystal_size_max 0.193
_exptl_crystal_size_mid 0.164
_exptl_crystal_size_min 0.058
_refine_diff_density_max 0.500
_refine_diff_density_min -0.371
_refine_diff_density_rms 0.066
_refine_ls_abs_structure_details
;
 Refined as an inversion twin.
;
_refine_ls_abs_structure_Flack 0.2(4)
_refine_ls_extinction_method none
_refine_ls_goodness_of_fit_ref 1.099
_refine_ls_hydrogen_treatment constr
_refine_ls_matrix_type full
_refine_ls_number_parameters 542
_refine_ls_number_reflns 9109
_refine_ls_number_restraints 0
_refine_ls_restrained_S_all 1.099
_refine_ls_R_factor_all 0.0761
_refine_ls_R_factor_gt 0.0700
_refine_ls_shift/su_max 0.000
_refine_ls_shift/su_mean 0.000
_refine_ls_structure_factor_coef Fsqd
_refine_ls_weighting_details 'w=1/[\s^2^(Fo^2^)+(0.0100P)^2^+8.0000P] where P=(Fo^2^+2Fc^2^)/3'
_refine_ls_weighting_scheme calc
_refine_ls_wR_factor_gt 0.1479
_refine_ls_wR_factor_ref 0.1512
_reflns_Friedel_coverage 0.803
_reflns_Friedel_fraction_full 1.000
_reflns_Friedel_fraction_max 0.976
_reflns_number_gt 8301
_reflns_number_total 9109
_reflns_threshold_expression 'I > 2\s(I)'
_cod_data_source_file d5ob01218j2.cif
_cod_data_source_block hpd809c
_cod_depositor_comments 'Adding full bibliography for 7160722--7160727.cif.'
_cod_database_code 7160724
_shelx_shelxl_version_number 2014/7
_chemical_oxdiff_formula 'C H O B'
_chemical_oxdiff_usercomment AEI-075C2
_shelx_space_group_comment
;
The symmetry employed for this shelxl refinement is uniquely defined
by the following loop, which should always be used as a source of
symmetry information in preference to the above space-group names.
They are only intended as comments.
;
_shelx_estimated_absorpt_t_max 0.965
_shelx_estimated_absorpt_t_min 0.890
_olex2_refinement_description
;
1. Twinned data refinement
 Scales: 0.8(4)
 0.2(4)
2. Fixed Uiso
 At 1.2 times of:
  All C(H) groups, All C(H,H) groups
 At 1.5 times of:
  All C(H,H,H) groups, All C(H,H,H,H,H,H) groups
3. Uiso/Uaniso restraints and constraints
Uanis(O7B) = Uanis(O8A) = Uanis(C46B) = Uanis(C45B) = Uanis(C45A) = Uanis(O8B)
= Uanis(C19) = Uanis(O7A) = Uanis(C46A)
4. Others
 Fixed Sof: O8B(0.8) O7A(0.8) H48A(0.8) H48B(0.8) H48C(0.8) H48D(0.2)
 H48E(0.2) H48F(0.2) H49A(0.8) H49B(0.8) H49C(0.8) H49D(0.2) H49E(0.2)
 H49F(0.2) H47A(0.8) H47B(0.8) H47C(0.8) H47D(0.2) H47E(0.2) H47F(0.2)
 H50A(0.8) H50B(0.8) H50C(0.8) H50D(0.2) H50E(0.2) H50F(0.2) C45A(0.8)
 C46A(0.8) O7B(0.2) O8A(0.2) C46B(0.2) C45B(0.2)
5.a Ternary CH refined with riding coordinates:
 C16(H16), C8(H8), C9(H9), C33(H33), C1(H1), C41(H41), C34(H34), C26(H26)
5.b Secondary CH2 refined with riding coordinates:
 C2(H2A,H2B), C15(H15A,H15B), C7(H7A,H7B), C40(H40A,H40B), C10(H10A,H10B),
 C32(H32A,H32B), C11(H11A,H11B), C27(H27A,H27B), C14(H14A,H14B), C6(H6A,H6B),
 C31(H31A,H31B), C35(H35A,H35B), C39(H39A,H39B), C36(H36A,H36B)
5.c Aromatic/amide H refined with riding coordinates:
 C29(H29), C4(H4)
5.d Idealised Me refined as rotating group:
 C19(H19A,H19B,H19C), C22(H22A,H22B,H22C), C43(H43A,H43B,H43C), C18(H18A,H18B,
 H18C), C44(H44A,H44B,H44C), C23(H23A,H23B,H23C), C48(H48A,H48B,H48C), C48(H48D,
 H48E,H48F), C49(H49A,H49B,H49C), C49(H49D,H49E,H49F), C25(H25A,H25B,H25C),
 C24(H24A,H24B,H24C), C47(H47A,H47B,H47C), C47(H47D,H47E,H47F), C50(H50A,H50B,
 H50C), C50(H50D,H50E,H50F)
;
_olex2_exptl_crystal_mounting_method 'nylon loop'
_olex2_submission_special_instructions 'No special instructions were received'
_oxdiff_exptl_absorpt_empirical_details
;
Empirical correction (ABSPACK) includes:
- Absorption correction using spherical harmonics
- Frame scaling
;
_oxdiff_exptl_absorpt_empirical_full_max 1.299
_oxdiff_exptl_absorpt_empirical_full_min 0.790

loop_
_space_group_symop_operation_xyz
'x, y, z'
'-x+1/2, -y, z+1/2'
'-x, y+1/2, -z+1/2'
'x+1/2, -y+1/2, -z'

loop_
_atom_site_label
_atom_site_type_symbol
_atom_site_fract_x
_atom_site_fract_y
_atom_site_fract_z
_atom_site_U_iso_or_equiv
_atom_site_adp_type
_atom_site_occupancy
_atom_site_site_symmetry_order
_atom_site_calc_flag
_atom_site_refinement_flags_posn
_atom_site_refinement_flags_adp
_atom_site_refinement_flags_occupancy
_atom_site_disorder_assembly
_atom_site_disorder_group
O4 O 0.8122(3) 0.81355(18) 0.25748(13) 0.0295(7) Uani 1 1 d . . . . .
O3 O 0.7438(3) 0.81850(19) 0.17255(13) 0.0306(7) Uani 1 1 d . . . . .
O1 O 0.9949(3) 0.6333(2) 0.30116(15) 0.0371(8) Uani 1 1 d . . . . .
O5 O 0.1377(3) 0.3739(2) 0.49364(15) 0.0379(8) Uani 1 1 d . . . . .
O2 O 0.1885(3) 0.8938(2) 0.21269(17) 0.0433(9) Uani 1 1 d . . . . .
O8B O 0.3334(4) 0.5473(2) 0.51227(17) 0.0313(5) Uani 0.8 1 d . . P A 1
O6 O 0.9576(4) 0.6229(2) 0.54556(19) 0.0555(11) Uani 1 1 d . . . . .
O7A O 0.4024(4) 0.5818(2) 0.59457(17) 0.0313(5) Uani 0.8 1 d . . P A 1
C42 C 0.4878(4) 0.3724(3) 0.54340(19) 0.0271(9) Uani 1 1 d . . . . .
C16 C 0.5411(4) 0.7016(3) 0.24919(19) 0.0269(10) Uani 1 1 d . . . . .
H16 H 0.5752 0.7580 0.2594 0.032 Uiso 1 1 calc R U . . .
C13 C 0.3014(4) 0.7650(3) 0.2315(2) 0.0296(10) Uani 1 1 d . . . . .
C17 C 0.6441(4) 0.6359(3) 0.25152(19) 0.0273(9) Uani 1 1 d . . . . .
C8 C 0.4441(4) 0.6831(3) 0.2904(2) 0.0288(10) Uani 1 1 d . . . . .
H8 H 0.4056 0.6278 0.2810 0.035 Uiso 1 1 calc R U . . .
C9 C 0.3539(4) 0.7551(3) 0.2861(2) 0.0284(10) Uani 1 1 d . . . . .
H9 H 0.3976 0.8092 0.2930 0.034 Uiso 1 1 calc R U . . .
C29 C 0.3327(4) 0.3461(3) 0.4740(2) 0.0310(10) Uani 1 1 d . . . . .
H29 H 0.3146 0.3321 0.4384 0.037 Uiso 1 1 calc R U . . .
C5 C 0.6844(4) 0.6251(3) 0.3077(2) 0.0294(10) Uani 1 1 d . . . . .
C28 C 0.2379(4) 0.3684(3) 0.5102(2) 0.0338(11) Uani 1 1 d . . . . .
C3 C 0.8939(4) 0.6288(3) 0.2853(2) 0.0311(10) Uani 1 1 d . . . . .
C4 C 0.7976(4) 0.6239(3) 0.3229(2) 0.0291(10) Uani 1 1 d . . . . .
H4 H 0.8151 0.6198 0.3595 0.035 Uiso 1 1 calc R U . . .
C33 C 0.6881(4) 0.3983(3) 0.49776(19) 0.0288(10) Uani 1 1 d . . . . .
H33 H 0.7244 0.3459 0.5133 0.035 Uiso 1 1 calc R U . . .
C1 C 0.7458(4) 0.6687(3) 0.2155(2) 0.0270(9) Uani 1 1 d . . . . .
H1 H 0.7251 0.6529 0.1784 0.032 Uiso 1 1 calc R U . . .
C2 C 0.8613(4) 0.6229(3) 0.2284(2) 0.0313(10) Uani 1 1 d . . . . .
H2A H 0.8544 0.5619 0.2184 0.038 Uiso 1 1 calc R U . . .
H2B H 0.9243 0.6483 0.2068 0.038 Uiso 1 1 calc R U . . .
C20 C 0.8030(4) 0.9051(3) 0.2440(2) 0.0302(10) Uani 1 1 d . . . . .
C30 C 0.4448(4) 0.3450(3) 0.4896(2) 0.0290(10) Uani 1 1 d . . . . .
C41 C 0.5947(4) 0.4333(3) 0.53637(19) 0.0275(9) Uani 1 1 d . . . . .
H41 H 0.5634 0.4862 0.5194 0.033 Uiso 1 1 calc R U . . .
C34 C 0.7809(4) 0.4678(3) 0.4922(2) 0.0299(10) Uani 1 1 d . . . . .
H34 H 0.7388 0.5197 0.4792 0.036 Uiso 1 1 calc R U . . .
C15 C 0.4914(4) 0.7140(3) 0.1936(2) 0.0309(10) Uani 1 1 d . . . . .
H15A H 0.4577 0.6593 0.1813 0.037 Uiso 1 1 calc R U . . .
H15B H 0.5555 0.7294 0.1693 0.037 Uiso 1 1 calc R U . . .
C19 C 0.6057(5) 0.5463(3) 0.23183(19) 0.0313(5) Uani 1 1 d . . . . .
H19A H 0.5456 0.5235 0.2554 0.047 Uiso 1 1 calc R U . . .
H19B H 0.6730 0.5077 0.2317 0.047 Uiso 1 1 calc R U . . .
H19C H 0.5744 0.5510 0.1959 0.047 Uiso 1 1 calc R U . . .
C26 C 0.3884(4) 0.4215(3) 0.57405(19) 0.0280(10) Uani 1 1 d . . . . .
H26 H 0.4078 0.4185 0.6125 0.034 Uiso 1 1 calc R U . . .
C22 C 0.6903(4) 0.9365(3) 0.2702(2) 0.0350(11) Uani 1 1 d . . . . .
H22A H 0.6239 0.9048 0.2559 0.053 Uiso 1 1 calc R U . . .
H22B H 0.6802 0.9976 0.2631 0.053 Uiso 1 1 calc R U . . .
H22C H 0.6950 0.9272 0.3085 0.053 Uiso 1 1 calc R U . . .
C7 C 0.4930(4) 0.6761(3) 0.3451(2) 0.0337(10) Uani 1 1 d . . . . .
H7A H 0.4299 0.6598 0.3697 0.040 Uiso 1 1 calc R U . . .
H7B H 0.5230 0.7326 0.3561 0.040 Uiso 1 1 calc R U . . .
C43 C 0.9093(4) 0.4214(3) 0.5702(2) 0.0347(11) Uani 1 1 d . . . . .
H43A H 0.8569 0.3746 0.5800 0.052 Uiso 1 1 calc R U . . .
H43B H 0.9482 0.4433 0.6019 0.052 Uiso 1 1 calc R U . . .
H43C H 0.9678 0.4004 0.5452 0.052 Uiso 1 1 calc R U . . .
C40 C 0.6482(4) 0.4621(3) 0.5889(2) 0.0329(10) Uani 1 1 d . . . . .
H40A H 0.5863 0.4869 0.6113 0.040 Uiso 1 1 calc R U . . .
H40B H 0.6800 0.4116 0.6075 0.040 Uiso 1 1 calc R U . . .
C10 C 0.2495(4) 0.7563(3) 0.3243(2) 0.0328(10) Uani 1 1 d . . . . .
H10A H 0.2732 0.7749 0.3601 0.039 Uiso 1 1 calc R U . . .
H10B H 0.2119 0.6995 0.3265 0.039 Uiso 1 1 calc R U . . .
C37 C 0.9266(4) 0.5576(3) 0.5232(2) 0.0383(12) Uani 1 1 d . . . . .
C32 C 0.6355(4) 0.3766(3) 0.4451(2) 0.0327(10) Uani 1 1 d . . . . .
H32A H 0.6962 0.3522 0.4218 0.039 Uiso 1 1 calc R U . . .
H32B H 0.6057 0.4293 0.4283 0.039 Uiso 1 1 calc R U . . .
C11 C 0.1678(4) 0.8231(3) 0.2976(2) 0.0357(11) Uani 1 1 d . . . . .
H11A H 0.0869 0.8016 0.2963 0.043 Uiso 1 1 calc R U . . .
H11B H 0.1688 0.8776 0.3175 0.043 Uiso 1 1 calc R U . . .
C21 C 0.7963(4) 0.9027(3) 0.1827(2) 0.0331(11) Uani 1 1 d . . . . .
C12 C 0.2149(4) 0.8362(3) 0.2424(2) 0.0318(11) Uani 1 1 d . . . . .
C18 C 0.2260(4) 0.6882(3) 0.2138(2) 0.0323(10) Uani 1 1 d . . . . .
H18A H 0.2765 0.6395 0.2056 0.048 Uiso 1 1 calc R U . . .
H18B H 0.1813 0.7039 0.1823 0.048 Uiso 1 1 calc R U . . .
H18C H 0.1723 0.6725 0.2423 0.048 Uiso 1 1 calc R U . . .
C27 C 0.2697(4) 0.3772(3) 0.5667(2) 0.0323(10) Uani 1 1 d . . . . .
H27A H 0.2724 0.3199 0.5831 0.039 Uiso 1 1 calc R U . . .
H27B H 0.2089 0.4109 0.5850 0.039 Uiso 1 1 calc R U . . .
C14 C 0.3964(4) 0.7843(3) 0.19110(19) 0.0310(10) Uani 1 1 d . . . . .
H14A H 0.4316 0.8408 0.1987 0.037 Uiso 1 1 calc R U . . .
H14B H 0.3623 0.7862 0.1552 0.037 Uiso 1 1 calc R U . . .
C44 C 0.5206(5) 0.2913(3) 0.5753(2) 0.0327(11) Uani 1 1 d . . . . .
H44A H 0.4525 0.2539 0.5782 0.049 Uiso 1 1 calc R U . . .
H44B H 0.5466 0.3079 0.6107 0.049 Uiso 1 1 calc R U . . .
H44C H 0.5836 0.2609 0.5571 0.049 Uiso 1 1 calc R U . . .
C6 C 0.5915(4) 0.6101(3) 0.3489(2) 0.0347(11) Uani 1 1 d . . . . .
H6A H 0.6270 0.6131 0.3845 0.042 Uiso 1 1 calc R U . . .
H6B H 0.5587 0.5521 0.3443 0.042 Uiso 1 1 calc R U . . .
C31 C 0.5362(4) 0.3126(3) 0.4509(2) 0.0326(11) Uani 1 1 d . . . . .
H31A H 0.4996 0.3028 0.4160 0.039 Uiso 1 1 calc R U . . .
H31B H 0.5675 0.2574 0.4636 0.039 Uiso 1 1 calc R U . . .
C23 C 0.9063(4) 0.9518(3) 0.2666(2) 0.0335(11) Uani 1 1 d . . . . .
H23A H 0.9046 0.9480 0.3052 0.050 Uiso 1 1 calc R U . . .
H23B H 0.9032 1.0119 0.2559 0.050 Uiso 1 1 calc R U . . .
H23C H 0.9782 0.9259 0.2533 0.050 Uiso 1 1 calc R U . . .
C35 C 0.8840(4) 0.4547(3) 0.4538(2) 0.0347(11) Uani 1 1 d . . . . .
H35A H 0.9212 0.3983 0.4592 0.042 Uiso 1 1 calc R U . . .
H35B H 0.8586 0.4596 0.4165 0.042 Uiso 1 1 calc R U . . .
C38 C 0.8381(4) 0.4941(3) 0.5440(2) 0.0322(11) Uani 1 1 d . . . . .
C39 C 0.7452(4) 0.5280(3) 0.5819(2) 0.0357(11) Uani 1 1 d . . . . .
H39A H 0.7810 0.5406 0.6167 0.043 Uiso 1 1 calc R U . . .
H39B H 0.7121 0.5818 0.5678 0.043 Uiso 1 1 calc R U . . .
C48 C 0.2570(5) 0.6818(3) 0.4807(2) 0.0401(12) Uani 1 1 d . . . . .
H48A H 0.2554 0.6594 0.4446 0.060 Uiso 0.8 1 calc R U P B 1
H48B H 0.2688 0.7438 0.4798 0.060 Uiso 0.8 1 calc R U P B 1
H48C H 0.1828 0.6691 0.4982 0.060 Uiso 0.8 1 calc R U P B 1
H48D H 0.1752 0.6679 0.4738 0.060 Uiso 0.2 1 calc R U P C 2
H48E H 0.3062 0.6544 0.4540 0.060 Uiso 0.2 1 calc R U P C 2
H48F H 0.2677 0.7439 0.4792 0.060 Uiso 0.2 1 calc R U P C 2
C49 C 0.4520(5) 0.7322(3) 0.5847(3) 0.0429(13) Uani 1 1 d . . . . .
H49A H 0.4452 0.7465 0.6223 0.064 Uiso 0.8 1 calc R U P D 1
H49B H 0.4366 0.7832 0.5634 0.064 Uiso 0.8 1 calc R U P D 1
H49C H 0.5308 0.7114 0.5774 0.064 Uiso 0.8 1 calc R U P D 1
H49D H 0.5331 0.7315 0.5967 0.064 Uiso 0.2 1 calc R U P E 2
H49E H 0.4004 0.7209 0.6148 0.064 Uiso 0.2 1 calc R U P E 2
H49F H 0.4337 0.7883 0.5697 0.064 Uiso 0.2 1 calc R U P E 2
C36 C 0.9668(4) 0.5279(3) 0.4690(2) 0.0388(12) Uani 1 1 d . . . . .
H36A H 1.0483 0.5074 0.4704 0.047 Uiso 1 1 calc R U . . .
H36B H 0.9617 0.5751 0.4430 0.047 Uiso 1 1 calc R U . . .
C25 C 0.9145(5) 0.9022(3) 0.1556(2) 0.0400(12) Uani 1 1 d . . . . .
H25A H 0.9642 0.8588 0.1720 0.060 Uiso 1 1 calc R U . . .
H25B H 0.9510 0.9585 0.1592 0.060 Uiso 1 1 calc R U . . .
H25C H 0.9043 0.8889 0.1180 0.060 Uiso 1 1 calc R U . . .
C24 C 0.7189(5) 0.9707(3) 0.1580(2) 0.0415(13) Uani 1 1 d . . . . .
H24A H 0.7204 0.9649 0.1195 0.062 Uiso 1 1 calc R U . . .
H24B H 0.7474 1.0275 0.1679 0.062 Uiso 1 1 calc R U . . .
H24C H 0.6389 0.9636 0.1707 0.062 Uiso 1 1 calc R U . . .
B1 B 0.7662(4) 0.7694(3) 0.2160(2) 0.0264(10) Uani 1 1 d . . . . .
C47 C 0.2368(6) 0.6811(3) 0.5916(2) 0.0507(15) Uani 1 1 d . . . . .
H47A H 0.1817 0.6408 0.5756 0.076 Uiso 0.8 1 calc R U P F 1
H47B H 0.2148 0.7396 0.5820 0.076 Uiso 0.8 1 calc R U P F 1
H47C H 0.2351 0.6748 0.6301 0.076 Uiso 0.8 1 calc R U P F 1
H47D H 0.2411 0.7436 0.5933 0.076 Uiso 0.2 1 calc R U P G 2
H47E H 0.2805 0.6564 0.6211 0.076 Uiso 0.2 1 calc R U P G 2
H47F H 0.1552 0.6631 0.5938 0.076 Uiso 0.2 1 calc R U P G 2
C50 C 0.4804(6) 0.6558(4) 0.4862(3) 0.0560(18) Uani 1 1 d . . . . .
H50A H 0.5401 0.6394 0.5119 0.084 Uiso 0.8 1 calc R U P H 1
H50B H 0.4894 0.7163 0.4771 0.084 Uiso 0.8 1 calc R U P H 1
H50C H 0.4890 0.6210 0.4542 0.084 Uiso 0.8 1 calc R U P H 1
H50D H 0.4731 0.7116 0.4689 0.084 Uiso 0.2 1 calc R U P I 2
H50E H 0.4360 0.6131 0.4662 0.084 Uiso 0.2 1 calc R U P I 2
H50F H 0.5626 0.6390 0.4872 0.084 Uiso 0.2 1 calc R U P I 2
B2 B 0.3755(5) 0.5194(3) 0.5595(2) 0.0262(11) Uani 1 1 d . . . . .
C45A C 0.3550(6) 0.6405(3) 0.5109(2) 0.0313(5) Uani 0.8 1 d . . P A 1
C46A C 0.3628(6) 0.6619(3) 0.5707(2) 0.0313(5) Uani 0.8 1 d . . P A 1
O7B O 0.4648(16) 0.5817(10) 0.5716(7) 0.0313(5) Uani 0.2 1 d . . P A 2
O8A O 0.2807(16) 0.5532(10) 0.5359(7) 0.0313(5) Uani 0.2 1 d . . P A 2
C46B C 0.434(2) 0.6612(14) 0.5413(10) 0.0313(5) Uani 0.2 1 d . . P A 2
C45B C 0.292(2) 0.6486(14) 0.5368(10) 0.0313(5) Uani 0.2 1 d . . P A 2

loop_
_atom_site_aniso_label
_atom_site_aniso_U_11
_atom_site_aniso_U_22
_atom_site_aniso_U_33
_atom_site_aniso_U_23
_atom_site_aniso_U_13
_atom_site_aniso_U_12
O4 0.0287(16) 0.0138(14) 0.0461(19) 0.0042(13) 0.0023(14) 0.0023(12)
O3 0.0313(17) 0.0164(14) 0.0442(19) 0.0016(13) -0.0022(15) -0.0019(13)
O1 0.0265(17) 0.0280(17) 0.057(2) -0.0031(16) -0.0029(16) 0.0018(14)
O5 0.0287(17) 0.0264(16) 0.059(2) -0.0049(16) -0.0038(16) -0.0001(14)
O2 0.0373(19) 0.0269(17) 0.066(2) 0.0118(18) 0.0007(19) 0.0074(15)
O8B 0.0417(13) 0.0180(9) 0.0343(12) 0.0000(9) -0.0066(9) 0.0016(9)
O6 0.048(2) 0.031(2) 0.088(3) -0.014(2) 0.002(2) -0.0101(17)
O7A 0.0417(13) 0.0180(9) 0.0343(12) 0.0000(9) -0.0066(9) 0.0016(9)
C42 0.025(2) 0.0170(19) 0.039(3) 0.0009(19) 0.0027(19) 0.0012(17)
C16 0.023(2) 0.0166(19) 0.041(3) 0.0024(18) 0.0019(19) 0.0022(16)
C13 0.025(2) 0.020(2) 0.044(3) 0.0023(19) -0.002(2) -0.0004(18)
C17 0.025(2) 0.0168(19) 0.040(3) 0.0005(18) -0.001(2) 0.0021(17)
C8 0.024(2) 0.019(2) 0.043(3) 0.002(2) -0.001(2) 0.0020(17)
C9 0.026(2) 0.0162(19) 0.043(3) -0.0009(19) 0.000(2) -0.0010(17)
C29 0.033(2) 0.022(2) 0.039(3) -0.0032(19) -0.003(2) -0.0037(18)
C5 0.027(2) 0.0134(19) 0.048(3) -0.0006(19) -0.006(2) -0.0009(17)
C28 0.037(3) 0.0111(19) 0.053(3) -0.001(2) -0.004(2) -0.0039(19)
C3 0.034(2) 0.0109(18) 0.048(3) -0.0013(19) -0.010(2) 0.0033(18)
C4 0.032(2) 0.018(2) 0.037(3) -0.0002(19) -0.006(2) 0.0029(18)
C33 0.027(2) 0.020(2) 0.039(3) -0.0003(19) 0.004(2) -0.0027(18)
C1 0.024(2) 0.0182(19) 0.039(3) 0.0022(18) -0.001(2) 0.0025(17)
C2 0.026(2) 0.018(2) 0.051(3) 0.001(2) 0.001(2) 0.0023(18)
C20 0.030(2) 0.0125(19) 0.048(3) 0.0021(19) 0.002(2) 0.0047(17)
C30 0.031(2) 0.0130(18) 0.043(3) 0.0018(18) 0.001(2) -0.0015(17)
C41 0.024(2) 0.020(2) 0.038(3) 0.0005(18) -0.001(2) -0.0006(17)
C34 0.027(2) 0.020(2) 0.043(3) 0.0024(19) -0.001(2) 0.0003(18)
C15 0.023(2) 0.027(2) 0.042(3) 0.004(2) 0.001(2) 0.0028(19)
C19 0.0417(13) 0.0180(9) 0.0343(12) 0.0000(9) -0.0066(9) 0.0016(9)
C26 0.029(2) 0.019(2) 0.035(2) -0.0026(19) 0.0037(19) -0.0005(18)
C22 0.037(3) 0.016(2) 0.052(3) -0.001(2) 0.009(2) -0.0002(19)
C7 0.025(2) 0.034(2) 0.042(3) 0.003(2) 0.006(2) 0.002(2)
C43 0.031(2) 0.030(2) 0.044(3) -0.001(2) -0.001(2) 0.005(2)
C40 0.027(2) 0.029(2) 0.043(3) -0.001(2) 0.002(2) 0.003(2)
C10 0.032(2) 0.024(2) 0.042(3) 0.000(2) 0.000(2) 0.002(2)
C37 0.029(2) 0.019(2) 0.067(4) -0.001(2) -0.006(2) 0.0023(19)
C32 0.025(2) 0.031(2) 0.042(3) -0.003(2) 0.005(2) -0.0010(19)
C11 0.030(2) 0.025(2) 0.052(3) -0.010(2) -0.006(2) 0.005(2)
C21 0.037(3) 0.0140(19) 0.048(3) 0.004(2) 0.004(2) -0.0014(19)
C12 0.023(2) 0.021(2) 0.052(3) 0.000(2) -0.005(2) 0.0003(17)
C18 0.029(2) 0.024(2) 0.044(3) -0.001(2) -0.003(2) -0.0015(18)
C27 0.030(2) 0.019(2) 0.048(3) 0.003(2) 0.009(2) -0.0008(18)
C14 0.026(2) 0.029(2) 0.038(3) 0.008(2) -0.004(2) 0.0022(19)
C44 0.038(3) 0.018(2) 0.041(3) -0.0001(19) 0.000(2) 0.0029(19)
C6 0.031(2) 0.033(3) 0.039(3) 0.006(2) -0.002(2) 0.002(2)
C31 0.035(3) 0.026(2) 0.036(3) -0.008(2) -0.001(2) -0.002(2)
C23 0.034(3) 0.016(2) 0.050(3) -0.001(2) 0.000(2) -0.0017(19)
C35 0.034(3) 0.026(2) 0.044(3) 0.003(2) 0.000(2) -0.001(2)
C38 0.029(2) 0.021(2) 0.046(3) -0.002(2) 0.002(2) 0.0026(18)
C39 0.031(2) 0.028(2) 0.048(3) -0.012(2) -0.005(2) -0.002(2)
C48 0.045(3) 0.028(2) 0.047(3) 0.004(2) -0.006(3) 0.004(2)
C49 0.041(3) 0.022(2) 0.066(4) -0.004(2) -0.007(3) 0.003(2)
C36 0.032(3) 0.025(2) 0.060(3) 0.009(2) 0.004(2) 0.004(2)
C25 0.044(3) 0.024(2) 0.052(3) -0.002(2) 0.013(3) -0.009(2)
C24 0.055(3) 0.018(2) 0.052(3) 0.005(2) -0.008(3) 0.004(2)
B1 0.021(2) 0.022(2) 0.036(3) 0.001(2) 0.003(2) 0.0036(19)
C47 0.057(4) 0.032(3) 0.063(4) 0.006(3) 0.029(3) 0.014(3)
C50 0.060(4) 0.036(3) 0.072(4) 0.020(3) 0.031(3) 0.015(3)
B2 0.028(3) 0.021(2) 0.030(3) -0.001(2) 0.006(2) -0.001(2)
C45A 0.0417(13) 0.0180(9) 0.0343(12) 0.0000(9) -0.0066(9) 0.0016(9)
C46A 0.0417(13) 0.0180(9) 0.0343(12) 0.0000(9) -0.0066(9) 0.0016(9)
O7B 0.0417(13) 0.0180(9) 0.0343(12) 0.0000(9) -0.0066(9) 0.0016(9)
O8A 0.0417(13) 0.0180(9) 0.0343(12) 0.0000(9) -0.0066(9) 0.0016(9)
C46B 0.0417(13) 0.0180(9) 0.0343(12) 0.0000(9) -0.0066(9) 0.0016(9)
C45B 0.0417(13) 0.0180(9) 0.0343(12) 0.0000(9) -0.0066(9) 0.0016(9)

loop_
_atom_type_symbol
_atom_type_description
_atom_type_scat_dispersion_real
_atom_type_scat_dispersion_imag
_atom_type_scat_source
C C 0.0181 0.0091 'International Tables Vol C Tables 4.2.6.8 and 6.1.1.4'
H H 0.0000 0.0000 'International Tables Vol C Tables 4.2.6.8 and 6.1.1.4'
B B 0.0090 0.0039 'International Tables Vol C Tables 4.2.6.8 and 6.1.1.4'
O O 0.0492 0.0322 'International Tables Vol C Tables 4.2.6.8 and 6.1.1.4'

loop_
_exptl_crystal_face_index_h
_exptl_crystal_face_index_k
_exptl_crystal_face_index_l
_exptl_crystal_face_perp_dist
0 -8 -10 0.0768
-7 0 0 0.0808
1 8 9 0.0690
7 1 1 0.0748
0 -8 11 0.0154
0 8 -10 0.0390

loop_
_geom_angle_atom_site_label_1
_geom_angle_atom_site_label_2
_geom_angle_atom_site_label_3
_geom_angle
_geom_angle_site_symmetry_1
_geom_angle_site_symmetry_3
_geom_angle_publ_flag
B1 O4 C20 106.7(4) . . ?
B1 O3 C21 106.6(4) . . ?
B2 O8B C45A 106.1(4) . . ?
B2 O7A C46A 106.0(4) . . ?
C30 C42 C41 109.1(4) . . ?
C30 C42 C26 110.2(4) . . ?
C30 C42 C44 108.4(4) . . ?
C41 C42 C26 109.1(3) . . ?
C44 C42 C41 111.5(4) . . ?
C44 C42 C26 108.5(4) . . ?
C17 C16 H16 105.8 . . ?
C8 C16 H16 105.8 . . ?
C8 C16 C17 113.2(4) . . ?
C15 C16 H16 105.8 . . ?
C15 C16 C17 113.5(4) . . ?
C15 C16 C8 111.9(4) . . ?
C9 C13 C12 99.8(4) . . ?
C9 C13 C18 114.0(4) . . ?
C9 C13 C14 110.3(4) . . ?
C12 C13 C18 104.8(4) . . ?
C12 C13 C14 116.4(4) . . ?
C14 C13 C18 111.1(4) . . ?
C5 C17 C16 109.9(4) . . ?
C5 C17 C1 111.0(4) . . ?
C5 C17 C19 106.8(4) . . ?
C1 C17 C16 109.0(3) . . ?
C19 C17 C16 111.4(4) . . ?
C19 C17 C1 108.7(4) . . ?
C16 C8 H8 108.7 . . ?
C9 C8 C16 107.5(4) . . ?
C9 C8 H8 108.7 . . ?
C7 C8 C16 111.4(4) . . ?
C7 C8 H8 108.7 . . ?
C7 C8 C9 111.8(4) . . ?
C13 C9 C8 114.1(4) . . ?
C13 C9 H9 105.7 . . ?
C13 C9 C10 105.1(4) . . ?
C8 C9 H9 105.7 . . ?
C8 C9 C10 119.4(4) . . ?
C10 C9 H9 105.7 . . ?
C28 C29 H29 119.0 . . ?
C30 C29 H29 119.0 . . ?
C30 C29 C28 122.0(5) . . ?
C17 C5 C6 116.9(4) . . ?
C4 C5 C17 124.3(5) . . ?
C4 C5 C6 118.7(5) . . ?
O5 C28 C29 120.0(5) . . ?
O5 C28 C27 123.6(5) . . ?
C29 C28 C27 116.3(4) . . ?
O1 C3 C4 120.3(5) . . ?
O1 C3 C2 123.8(5) . . ?
C4 C3 C2 115.8(4) . . ?
C5 C4 C3 122.8(5) . . ?
C5 C4 H4 118.6 . . ?
C3 C4 H4 118.6 . . ?
C41 C33 H33 109.3 . . ?
C34 C33 H33 109.3 . . ?
C34 C33 C41 106.8(4) . . ?
C32 C33 H33 109.3 . . ?
C32 C33 C41 111.1(4) . . ?
C32 C33 C34 111.1(4) . . ?
C17 C1 H1 106.7 . . ?
C17 C1 B1 115.4(4) . . ?
C2 C1 C17 111.4(4) . . ?
C2 C1 H1 106.7 . . ?
C2 C1 B1 109.3(4) . . ?
B1 C1 H1 106.7 . . ?
C3 C2 C1 113.0(4) . . ?
C3 C2 H2A 109.0 . . ?
C3 C2 H2B 109.0 . . ?
C1 C2 H2A 109.0 . . ?
C1 C2 H2B 109.0 . . ?
H2A C2 H2B 107.8 . . ?
O4 C20 C22 105.7(4) . . ?
O4 C20 C21 102.2(4) . . ?
O4 C20 C23 109.2(4) . . ?
C22 C20 C21 113.4(4) . . ?
C23 C20 C22 110.2(4) . . ?
C23 C20 C21 115.4(4) . . ?
C42 C30 C31 116.7(4) . . ?
C29 C30 C42 125.0(5) . . ?
C29 C30 C31 118.3(5) . . ?
C42 C41 H41 105.7 . . ?
C33 C41 C42 113.6(4) . . ?
C33 C41 H41 105.7 . . ?
C40 C41 C42 113.3(4) . . ?
C40 C41 C33 111.8(4) . . ?
C40 C41 H41 105.7 . . ?
C33 C34 H34 105.8 . . ?
C33 C34 C35 119.8(4) . . ?
C35 C34 H34 105.8 . . ?
C38 C34 C33 114.4(4) . . ?
C38 C34 H34 105.8 . . ?
C38 C34 C35 104.3(4) . . ?
C16 C15 H15A 109.0 . . ?
C16 C15 H15B 109.0 . . ?
C16 C15 C14 113.0(4) . . ?
H15A C15 H15B 107.8 . . ?
C14 C15 H15A 109.0 . . ?
C14 C15 H15B 109.0 . . ?
C17 C19 H19A 109.5 . . ?
C17 C19 H19B 109.5 . . ?
C17 C19 H19C 109.5 . . ?
H19A C19 H19B 109.5 . . ?
H19A C19 H19C 109.5 . . ?
H19B C19 H19C 109.5 . . ?
C42 C26 H26 107.1 . . ?
C42 C26 B2 115.1(4) . . ?
C27 C26 C42 111.2(4) . . ?
C27 C26 H26 107.1 . . ?
C27 C26 B2 108.9(4) . . ?
B2 C26 H26 107.1 . . ?
C20 C22 H22A 109.5 . . ?
C20 C22 H22B 109.5 . . ?
C20 C22 H22C 109.5 . . ?
H22A C22 H22B 109.5 . . ?
H22A C22 H22C 109.5 . . ?
H22B C22 H22C 109.5 . . ?
C8 C7 H7A 109.1 . . ?
C8 C7 H7B 109.1 . . ?
C8 C7 C6 112.6(4) . . ?
H7A C7 H7B 107.8 . . ?
C6 C7 H7A 109.1 . . ?
C6 C7 H7B 109.1 . . ?
H43A C43 H43B 109.5 . . ?
H43A C43 H43C 109.5 . . ?
H43B C43 H43C 109.5 . . ?
C38 C43 H43A 109.5 . . ?
C38 C43 H43B 109.5 . . ?
C38 C43 H43C 109.5 . . ?
C41 C40 H40A 109.0 . . ?
C41 C40 H40B 109.0 . . ?
H40A C40 H40B 107.8 . . ?
C39 C40 C41 113.1(4) . . ?
C39 C40 H40A 109.0 . . ?
C39 C40 H40B 109.0 . . ?
C9 C10 H10A 111.4 . . ?
C9 C10 H10B 111.4 . . ?
C9 C10 C11 101.9(4) . . ?
H10A C10 H10B 109.3 . . ?
C11 C10 H10A 111.4 . . ?
C11 C10 H10B 111.4 . . ?
O6 C37 C38 125.7(5) . . ?
O6 C37 C36 125.8(5) . . ?
C38 C37 C36 108.5(4) . . ?
C33 C32 H32A 109.4 . . ?
C33 C32 H32B 109.4 . . ?
C33 C32 C31 111.4(4) . . ?
H32A C32 H32B 108.0 . . ?
C31 C32 H32A 109.4 . . ?
C31 C32 H32B 109.4 . . ?
C10 C11 H11A 110.5 . . ?
C10 C11 H11B 110.5 . . ?
H11A C11 H11B 108.7 . . ?
C12 C11 C10 106.0(4) . . ?
C12 C11 H11A 110.5 . . ?
C12 C11 H11B 110.5 . . ?
O3 C21 C20 102.5(4) . . ?
O3 C21 C25 106.3(4) . . ?
O3 C21 C24 108.4(4) . . ?
C25 C21 C20 114.0(4) . . ?
C24 C21 C20 115.0(4) . . ?
C24 C21 C25 109.9(4) . . ?
O2 C12 C13 126.7(5) . . ?
O2 C12 C11 125.7(4) . . ?
C11 C12 C13 107.6(4) . . ?
C13 C18 H18A 109.5 . . ?
C13 C18 H18B 109.5 . . ?
C13 C18 H18C 109.5 . . ?
H18A C18 H18B 109.5 . . ?
H18A C18 H18C 109.5 . . ?
H18B C18 H18C 109.5 . . ?
C28 C27 C26 112.1(4) . . ?
C28 C27 H27A 109.2 . . ?
C28 C27 H27B 109.2 . . ?
C26 C27 H27A 109.2 . . ?
C26 C27 H27B 109.2 . . ?
H27A C27 H27B 107.9 . . ?
C13 C14 C15 109.6(4) . . ?
C13 C14 H14A 109.8 . . ?
C13 C14 H14B 109.8 . . ?
C15 C14 H14A 109.8 . . ?
C15 C14 H14B 109.8 . . ?
H14A C14 H14B 108.2 . . ?
C42 C44 H44A 109.5 . . ?
C42 C44 H44B 109.5 . . ?
C42 C44 H44C 109.5 . . ?
H44A C44 H44B 109.5 . . ?
H44A C44 H44C 109.5 . . ?
H44B C44 H44C 109.5 . . ?
C5 C6 C7 111.9(4) . . ?
C5 C6 H6A 109.2 . . ?
C5 C6 H6B 109.2 . . ?
C7 C6 H6A 109.2 . . ?
C7 C6 H6B 109.2 . . ?
H6A C6 H6B 107.9 . . ?
C30 C31 C32 111.0(4) . . ?
C30 C31 H31A 109.4 . . ?
C30 C31 H31B 109.4 . . ?
C32 C31 H31A 109.4 . . ?
C32 C31 H31B 109.4 . . ?
H31A C31 H31B 108.0 . . ?
C20 C23 H23A 109.5 . . ?
C20 C23 H23B 109.5 . . ?
C20 C23 H23C 109.5 . . ?
H23A C23 H23B 109.5 . . ?
H23A C23 H23C 109.5 . . ?
H23B C23 H23C 109.5 . . ?
C34 C35 H35A 111.2 . . ?
C34 C35 H35B 111.2 . . ?
H35A C35 H35B 109.2 . . ?
C36 C35 C34 102.6(4) . . ?
C36 C35 H35A 111.2 . . ?
C36 C35 H35B 111.2 . . ?
C34 C38 C43 113.4(4) . . ?
C34 C38 C39 109.4(4) . . ?
C37 C38 C34 99.6(4) . . ?
C37 C38 C43 106.0(4) . . ?
C37 C38 C39 117.2(4) . . ?
C39 C38 C43 110.8(4) . . ?
C40 C39 C38 110.2(4) . . ?
C40 C39 H39A 109.6 . . ?
C40 C39 H39B 109.6 . . ?
C38 C39 H39A 109.6 . . ?
C38 C39 H39B 109.6 . . ?
H39A C39 H39B 108.1 . . ?
H48A C48 H48B 109.5 . . ?
H48A C48 H48C 109.5 . . ?
H48B C48 H48C 109.5 . . ?
H48D C48 H48E 109.5 . . ?
H48D C48 H48F 109.5 . . ?
H48E C48 H48F 109.5 . . ?
C45A C48 H48A 109.5 . . ?
C45A C48 H48B 109.5 . . ?
C45A C48 H48C 109.5 . . ?
C45B C48 H48D 109.5 . . ?
C45B C48 H48E 109.5 . . ?
C45B C48 H48F 109.5 . . ?
H49A C49 H49B 109.5 . . ?
H49A C49 H49C 109.5 . . ?
H49B C49 H49C 109.5 . . ?
H49D C49 H49E 109.5 . . ?
H49D C49 H49F 109.5 . . ?
H49E C49 H49F 109.5 . . ?
C46A C49 H49A 109.5 . . ?
C46A C49 H49B 109.5 . . ?
C46A C49 H49C 109.5 . . ?
C46B C49 H49D 109.5 . . ?
C46B C49 H49E 109.5 . . ?
C46B C49 H49F 109.5 . . ?
C37 C36 C35 105.4(4) . . ?
C37 C36 H36A 110.7 . . ?
C37 C36 H36B 110.7 . . ?
C35 C36 H36A 110.7 . . ?
C35 C36 H36B 110.7 . . ?
H36A C36 H36B 108.8 . . ?
C21 C25 H25A 109.5 . . ?
C21 C25 H25B 109.5 . . ?
C21 C25 H25C 109.5 . . ?
H25A C25 H25B 109.5 . . ?
H25A C25 H25C 109.5 . . ?
H25B C25 H25C 109.5 . . ?
C21 C24 H24A 109.5 . . ?
C21 C24 H24B 109.5 . . ?
C21 C24 H24C 109.5 . . ?
H24A C24 H24B 109.5 . . ?
H24A C24 H24C 109.5 . . ?
H24B C24 H24C 109.5 . . ?
O4 B1 O3 114.1(4) . . ?
O4 B1 C1 124.4(4) . . ?
O3 B1 C1 121.5(4) . . ?
H47A C47 H47B 109.5 . . ?
H47A C47 H47C 109.5 . . ?
H47B C47 H47C 109.5 . . ?
H47D C47 H47E 109.5 . . ?
H47D C47 H47F 109.5 . . ?
H47E C47 H47F 109.5 . . ?
C46A C47 H47A 109.5 . . ?
C46A C47 H47B 109.5 . . ?
C46A C47 H47C 109.5 . . ?
C45B C47 H47D 109.5 . . ?
C45B C47 H47E 109.5 . . ?
C45B C47 H47F 109.5 . . ?
H50A C50 H50B 109.5 . . ?
H50A C50 H50C 109.5 . . ?
H50B C50 H50C 109.5 . . ?
H50D C50 H50E 109.5 . . ?
H50D C50 H50F 109.5 . . ?
H50E C50 H50F 109.5 . . ?
C45A C50 H50A 109.5 . . ?
C45A C50 H50B 109.5 . . ?
C45A C50 H50C 109.5 . . ?
C46B C50 H50D 109.5 . . ?
C46B C50 H50E 109.5 . . ?
C46B C50 H50F 109.5 . . ?
O8B B2 C26 123.3(4) . . ?
O7A B2 O8B 115.2(4) . . ?
O7A B2 C26 121.5(4) . . ?
O7B B2 C26 122.4(7) . . ?
O8A B2 C26 123.9(8) . . ?
O8A B2 O7B 113.7(10) . . ?
O8B C45A C48 108.0(5) . . ?
O8B C45A C50 108.1(5) . . ?
O8B C45A C46A 101.5(4) . . ?
C48 C45A C50 114.4(5) . . ?
C48 C45A C46A 116.3(5) . . ?
C46A C45A C50 107.4(5) . . ?
O7A C46A C49 108.0(5) . . ?
O7A C46A C47 108.2(5) . . ?
O7A C46A C45A 103.6(4) . . ?
C49 C46A C47 113.5(5) . . ?
C49 C46A C45A 114.6(5) . . ?
C45A C46A C47 108.4(5) . . ?
B2 O7B C46B 106.4(14) . . ?
B2 O8A C45B 108.4(15) . . ?
C49 C46B C45B 105.4(17) . . ?
C50 C46B C49 130.0(17) . . ?
C50 C46B O7B 110.0(16) . . ?
C50 C46B C45B 106.3(17) . . ?
O7B C46B C49 101.4(15) . . ?
O7B C46B C45B 99.8(17) . . ?
C48 C45B C47 125.4(16) . . ?
C48 C45B C46B 106.1(18) . . ?
C47 C45B C46B 106.9(17) . . ?
O8A C45B C48 107.2(16) . . ?
O8A C45B C47 107.1(17) . . ?
O8A C45B C46B 101.8(17) . . ?

loop_
_geom_bond_atom_site_label_1
_geom_bond_atom_site_label_2
_geom_bond_distance
_geom_bond_site_symmetry_2
_geom_bond_publ_flag
O4 C20 1.476(5) . ?
O4 B1 1.363(6) . ?
O3 C21 1.472(5) . ?
O3 B1 1.366(6) . ?
O1 C3 1.230(6) . ?
O5 C28 1.228(6) . ?
O2 C12 1.213(6) . ?
O8B B2 1.360(7) . ?
O8B C45A 1.480(6) . ?
O6 C37 1.221(6) . ?
O7A B2 1.356(6) . ?
O7A C46A 1.465(7) . ?
C42 C30 1.511(7) . ?
C42 C41 1.563(6) . ?
C42 C26 1.579(6) . ?
C42 C44 1.551(6) . ?
C16 H16 1.0000 . ?
C16 C17 1.569(6) . ?
C16 C8 1.552(6) . ?
C16 C15 1.530(7) . ?
C13 C9 1.516(7) . ?
C13 C12 1.517(6) . ?
C13 C18 1.549(6) . ?
C13 C14 1.525(7) . ?
C17 C5 1.505(7) . ?
C17 C1 1.568(6) . ?
C17 C19 1.552(6) . ?
C8 H8 1.0000 . ?
C8 C9 1.534(6) . ?
C8 C7 1.498(7) . ?
C9 H9 1.0000 . ?
C9 C10 1.540(7) . ?
C29 H29 0.9500 . ?
C29 C28 1.465(7) . ?
C29 C30 1.347(7) . ?
C5 C4 1.356(6) . ?
C5 C6 1.510(7) . ?
C28 C27 1.482(7) . ?
C3 C4 1.460(7) . ?
C3 C2 1.491(7) . ?
C4 H4 0.9500 . ?
C33 H33 1.0000 . ?
C33 C41 1.552(6) . ?
C33 C34 1.529(6) . ?
C33 C32 1.502(7) . ?
C1 H1 1.0000 . ?
C1 C2 1.543(6) . ?
C1 B1 1.592(6) . ?
C2 H2A 0.9900 . ?
C2 H2B 0.9900 . ?
C20 C22 1.536(7) . ?
C20 C21 1.554(7) . ?
C20 C23 1.505(7) . ?
C30 C31 1.522(7) . ?
C41 H41 1.0000 . ?
C41 C40 1.532(7) . ?
C34 H34 1.0000 . ?
C34 C35 1.546(7) . ?
C34 C38 1.524(7) . ?
C15 H15A 0.9900 . ?
C15 H15B 0.9900 . ?
C15 C14 1.551(6) . ?
C19 H19A 0.9800 . ?
C19 H19B 0.9800 . ?
C19 H19C 0.9800 . ?
C26 H26 1.0000 . ?
C26 C27 1.541(6) . ?
C26 B2 1.583(6) . ?
C22 H22A 0.9800 . ?
C22 H22B 0.9800 . ?
C22 H22C 0.9800 . ?
C7 H7A 0.9900 . ?
C7 H7B 0.9900 . ?
C7 C6 1.534(7) . ?
C43 H43A 0.9800 . ?
C43 H43B 0.9800 . ?
C43 H43C 0.9800 . ?
C43 C38 1.549(7) . ?
C40 H40A 0.9900 . ?
C40 H40B 0.9900 . ?
C40 C39 1.528(7) . ?
C10 H10A 0.9900 . ?
C10 H10B 0.9900 . ?
C10 C11 1.559(6) . ?
C37 C38 1.516(7) . ?
C37 C36 1.522(8) . ?
C32 H32A 0.9900 . ?
C32 H32B 0.9900 . ?
C32 C31 1.524(6) . ?
C11 H11A 0.9900 . ?
C11 H11B 0.9900 . ?
C11 C12 1.513(8) . ?
C21 C25 1.522(7) . ?
C21 C24 1.521(7) . ?
C18 H18A 0.9800 . ?
C18 H18B 0.9800 . ?
C18 H18C 0.9800 . ?
C27 H27A 0.9900 . ?
C27 H27B 0.9900 . ?
C14 H14A 0.9900 . ?
C14 H14B 0.9900 . ?
C44 H44A 0.9800 . ?
C44 H44B 0.9800 . ?
C44 H44C 0.9800 . ?
C6 H6A 0.9900 . ?
C6 H6B 0.9900 . ?
C31 H31A 0.9900 . ?
C31 H31B 0.9900 . ?
C23 H23A 0.9800 . ?
C23 H23B 0.9800 . ?
C23 H23C 0.9800 . ?
C35 H35A 0.9900 . ?
C35 H35B 0.9900 . ?
C35 C36 1.538(7) . ?
C38 C39 1.530(7) . ?
C39 H39A 0.9900 . ?
C39 H39B 0.9900 . ?
C48 H48A 0.9800 . ?
C48 H48B 0.9800 . ?
C48 H48C 0.9800 . ?
C48 H48D 0.9800 . ?
C48 H48E 0.9800 . ?
C48 H48F 0.9800 . ?
C48 C45A 1.507(8) . ?
C48 C45B 1.56(2) . ?
C49 H49A 0.9800 . ?
C49 H49B 0.9800 . ?
C49 H49C 0.9800 . ?
C49 H49D 0.9800 . ?
C49 H49E 0.9800 . ?
C49 H49F 0.9800 . ?
C49 C46A 1.544(8) . ?
C49 C46B 1.58(2) . ?
C36 H36A 0.9900 . ?
C36 H36B 0.9900 . ?
C25 H25A 0.9800 . ?
C25 H25B 0.9800 . ?
C25 H25C 0.9800 . ?
C24 H24A 0.9800 . ?
C24 H24B 0.9800 . ?
C24 H24C 0.9800 . ?
C47 H47A 0.9800 . ?
C47 H47B 0.9800 . ?
C47 H47C 0.9800 . ?
C47 H47D 0.9800 . ?
C47 H47E 0.9800 . ?
C47 H47F 0.9800 . ?
C47 C46A 1.570(9) . ?
C47 C45B 1.61(3) . ?
C50 H50A 0.9800 . ?
C50 H50B 0.9800 . ?
C50 H50C 0.9800 . ?
C50 H50D 0.9800 . ?
C50 H50E 0.9800 . ?
C50 H50F 0.9800 . ?
C50 C45A 1.588(9) . ?
C50 C46B 1.50(3) . ?
B2 O7B 1.448(17) . ?
B2 O8A 1.349(17) . ?
C45A C46A 1.553(8) . ?
O7B C46B 1.50(3) . ?
O8A C45B 1.50(3) . ?
C46B C45B 1.65(4) . ?

loop_
_geom_torsion_atom_site_label_1
_geom_torsion_atom_site_label_2
_geom_torsion_atom_site_label_3
_geom_torsion_atom_site_label_4
_geom_torsion
_geom_torsion_site_symmetry_1
_geom_torsion_site_symmetry_2
_geom_torsion_site_symmetry_3
_geom_torsion_site_symmetry_4
_geom_torsion_publ_flag
O4 C20 C21 O3 27.7(4) . . . . ?
O4 C20 C21 C25 -86.7(4) . . . . ?
O4 C20 C21 C24 145.0(4) . . . . ?
O1 C3 C4 C5 175.1(4) . . . . ?
O1 C3 C2 C1 -146.2(4) . . . . ?
O5 C28 C27 C26 -144.8(4) . . . . ?
O8B C45A C46A O7A 27.0(6) . . . . ?
O8B C45A C46A C49 144.4(5) . . . . ?
O8B C45A C46A C47 -87.7(5) . . . . ?
O6 C37 C38 C34 144.6(5) . . . . ?
O6 C37 C38 C43 -97.5(6) . . . . ?
O6 C37 C38 C39 26.8(8) . . . . ?
O6 C37 C36 C35 -167.8(5) . . . . ?
C42 C30 C31 C32 -52.7(5) . . . . ?
C42 C41 C40 C39 -174.6(4) . . . . ?
C42 C26 C27 C28 -56.4(5) . . . . ?
C42 C26 B2 O8B 70.7(6) . . . . ?
C42 C26 B2 O7A -111.7(5) . . . . ?
C42 C26 B2 O7B -66.3(10) . . . . ?
C42 C26 B2 O8A 115.2(11) . . . . ?
C16 C17 C5 C4 -135.2(4) . . . . ?
C16 C17 C5 C6 48.0(5) . . . . ?
C16 C17 C1 C2 163.1(4) . . . . ?
C16 C17 C1 B1 37.7(5) . . . . ?
C16 C8 C9 C13 57.5(5) . . . . ?
C16 C8 C9 C10 -177.1(4) . . . . ?
C16 C8 C7 C6 -54.4(5) . . . . ?
C16 C15 C14 C13 -54.4(5) . . . . ?
C13 C9 C10 C11 -36.8(4) . . . . ?
C17 C16 C8 C9 176.3(4) . . . . ?
C17 C16 C8 C7 53.5(5) . . . . ?
C17 C16 C15 C14 -175.4(4) . . . . ?
C17 C5 C4 C3 -3.3(7) . . . . ?
C17 C5 C6 C7 -50.1(6) . . . . ?
C17 C1 C2 C3 -54.5(5) . . . . ?
C17 C1 B1 O4 71.6(6) . . . . ?
C17 C1 B1 O3 -111.9(5) . . . . ?
C8 C16 C17 C5 -48.8(5) . . . . ?
C8 C16 C17 C1 -170.6(4) . . . . ?
C8 C16 C17 C19 69.4(5) . . . . ?
C8 C16 C15 C14 54.9(5) . . . . ?
C8 C9 C10 C11 -166.4(4) . . . . ?
C8 C7 C6 C5 52.0(6) . . . . ?
C9 C13 C12 O2 143.9(5) . . . . ?
C9 C13 C12 C11 -35.3(4) . . . . ?
C9 C13 C14 C15 55.0(5) . . . . ?
C9 C8 C7 C6 -174.6(4) . . . . ?
C9 C10 C11 C12 14.0(5) . . . . ?
C29 C28 C27 C26 39.4(5) . . . . ?
C29 C30 C31 C32 128.2(5) . . . . ?
C5 C17 C1 C2 41.9(5) . . . . ?
C5 C17 C1 B1 -83.6(5) . . . . ?
C28 C29 C30 C42 -5.1(7) . . . . ?
C28 C29 C30 C31 174.0(4) . . . . ?
C4 C5 C6 C7 133.0(5) . . . . ?
C4 C3 C2 C1 37.2(5) . . . . ?
C33 C41 C40 C39 55.4(5) . . . . ?
C33 C34 C35 C36 -168.4(4) . . . . ?
C33 C34 C38 C43 64.6(5) . . . . ?
C33 C34 C38 C37 176.8(4) . . . . ?
C33 C34 C38 C39 -59.7(5) . . . . ?
C33 C32 C31 C30 55.0(5) . . . . ?
C1 C17 C5 C4 -14.5(6) . . . . ?
C1 C17 C5 C6 168.7(4) . . . . ?
C2 C3 C4 C5 -8.2(6) . . . . ?
C2 C1 B1 O4 -55.0(6) . . . . ?
C2 C1 B1 O3 121.5(5) . . . . ?
C20 O4 B1 O3 9.8(5) . . . . ?
C20 O4 B1 C1 -173.5(4) . . . . ?
C30 C42 C41 C33 -48.6(5) . . . . ?
C30 C42 C41 C40 -177.7(4) . . . . ?
C30 C42 C26 C27 41.9(5) . . . . ?
C30 C42 C26 B2 -82.4(5) . . . . ?
C30 C29 C28 O5 175.4(4) . . . . ?
C30 C29 C28 C27 -8.6(6) . . . . ?
C41 C42 C30 C29 -132.3(5) . . . . ?
C41 C42 C30 C31 48.6(5) . . . . ?
C41 C42 C26 C27 161.7(4) . . . . ?
C41 C42 C26 B2 37.3(5) . . . . ?
C41 C33 C34 C35 -176.8(4) . . . . ?
C41 C33 C34 C38 58.3(5) . . . . ?
C41 C33 C32 C31 -56.6(5) . . . . ?
C41 C40 C39 C38 -54.5(5) . . . . ?
C34 C33 C41 C42 175.7(4) . . . . ?
C34 C33 C41 C40 -54.4(5) . . . . ?
C34 C33 C32 C31 -175.4(4) . . . . ?
C34 C35 C36 C37 17.3(5) . . . . ?
C34 C38 C39 C40 54.6(5) . . . . ?
C15 C16 C17 C5 -177.8(4) . . . . ?
C15 C16 C17 C1 60.4(5) . . . . ?
C15 C16 C17 C19 -59.6(5) . . . . ?
C15 C16 C8 C9 -53.9(5) . . . . ?
C15 C16 C8 C7 -176.7(4) . . . . ?
C19 C17 C5 C4 103.8(5) . . . . ?
C19 C17 C5 C6 -73.0(5) . . . . ?
C19 C17 C1 C2 -75.2(5) . . . . ?
C19 C17 C1 B1 159.3(4) . . . . ?
C26 C42 C30 C29 -12.6(6) . . . . ?
C26 C42 C30 C31 168.4(4) . . . . ?
C26 C42 C41 C33 -169.0(4) . . . . ?
C26 C42 C41 C40 61.9(5) . . . . ?
C26 B2 O7B C46B 167.5(12) . . . . ?
C26 B2 O8A C45B 170.6(13) . . . . ?
C22 C20 C21 O3 -85.7(4) . . . . ?
C22 C20 C21 C25 159.9(4) . . . . ?
C22 C20 C21 C24 31.7(6) . . . . ?
C7 C8 C9 C13 -180.0(4) . . . . ?
C7 C8 C9 C10 -54.6(6) . . . . ?
C43 C38 C39 C40 -71.2(5) . . . . ?
C10 C11 C12 O2 -165.9(5) . . . . ?
C10 C11 C12 C13 13.3(5) . . . . ?
C37 C38 C39 C40 167.0(4) . . . . ?
C32 C33 C41 C42 54.5(5) . . . . ?
C32 C33 C41 C40 -175.7(4) . . . . ?
C32 C33 C34 C35 -55.5(6) . . . . ?
C32 C33 C34 C38 179.6(4) . . . . ?
C21 O3 B1 O4 9.3(5) . . . . ?
C21 O3 B1 C1 -167.6(4) . . . . ?
C12 C13 C9 C8 177.2(4) . . . . ?
C12 C13 C9 C10 44.6(4) . . . . ?
C12 C13 C14 C15 167.8(4) . . . . ?
C18 C13 C9 C8 66.1(5) . . . . ?
C18 C13 C9 C10 -66.6(5) . . . . ?
C18 C13 C12 O2 -97.9(6) . . . . ?
C18 C13 C12 C11 82.9(5) . . . . ?
C18 C13 C14 C15 -72.4(5) . . . . ?
C27 C26 B2 O8B -55.0(6) . . . . ?
C27 C26 B2 O7A 122.7(5) . . . . ?
C27 C26 B2 O7B 168.1(10) . . . . ?
C27 C26 B2 O8A -10.4(11) . . . . ?
C14 C13 C9 C8 -59.7(5) . . . . ?
C14 C13 C9 C10 167.6(4) . . . . ?
C14 C13 C12 O2 25.3(7) . . . . ?
C14 C13 C12 C11 -153.9(4) . . . . ?
C44 C42 C30 C29 106.0(5) . . . . ?
C44 C42 C30 C31 -73.0(5) . . . . ?
C44 C42 C41 C33 71.1(5) . . . . ?
C44 C42 C41 C40 -58.0(5) . . . . ?
C44 C42 C26 C27 -76.6(5) . . . . ?
C44 C42 C26 B2 159.0(4) . . . . ?
C6 C5 C4 C3 173.4(4) . . . . ?
C23 C20 C21 O3 146.0(4) . . . . ?
C23 C20 C21 C25 31.6(5) . . . . ?
C23 C20 C21 C24 -96.6(5) . . . . ?
C35 C34 C38 C43 -68.1(5) . . . . ?
C35 C34 C38 C37 44.1(4) . . . . ?
C35 C34 C38 C39 167.6(4) . . . . ?
C38 C34 C35 C36 -38.9(5) . . . . ?
C38 C37 C36 C35 10.1(5) . . . . ?
C48 C45A C46A O7A 144.0(5) . . . . ?
C48 C45A C46A C49 -98.6(6) . . . . ?
C48 C45A C46A C47 29.3(7) . . . . ?
C49 C46B C45B C48 112.8(15) . . . . ?
C49 C46B C45B C47 -23.0(19) . . . . ?
C49 C46B C45B O8A -135.2(16) . . . . ?
C36 C37 C38 C34 -33.3(5) . . . . ?
C36 C37 C38 C43 84.6(5) . . . . ?
C36 C37 C38 C39 -151.2(4) . . . . ?
B1 O4 C20 C22 95.7(4) . . . . ?
B1 O4 C20 C21 -23.2(5) . . . . ?
B1 O4 C20 C23 -145.8(4) . . . . ?
B1 O3 C21 C20 -22.9(5) . . . . ?
B1 O3 C21 C25 97.0(5) . . . . ?
B1 O3 C21 C24 -144.9(4) . . . . ?
B1 C1 C2 C3 74.3(5) . . . . ?
C50 C45A C46A O7A -86.3(5) . . . . ?
C50 C45A C46A C49 31.1(6) . . . . ?
C50 C45A C46A C47 159.0(4) . . . . ?
C50 C46B C45B C48 -28.0(19) . . . . ?
C50 C46B C45B C47 -163.8(12) . . . . ?
C50 C46B C45B O8A 84.0(18) . . . . ?
B2 O8B C45A C48 -146.6(5) . . . . ?
B2 O8B C45A C50 89.1(6) . . . . ?
B2 O8B C45A C46A -23.7(6) . . . . ?
B2 O7A C46A C49 -143.0(5) . . . . ?
B2 O7A C46A C47 93.9(5) . . . . ?
B2 O7A C46A C45A -21.1(6) . . . . ?
B2 C26 C27 C28 71.4(5) . . . . ?
B2 O7B C46B C49 134.6(14) . . . . ?
B2 O7B C46B C50 -85.0(18) . . . . ?
B2 O7B C46B C45B 26.6(19) . . . . ?
B2 O8A C45B C48 135.3(15) . . . . ?
B2 O8A C45B C47 -87.9(18) . . . . ?
B2 O8A C45B C46B 24(2) . . . . ?
C45A O8B B2 O7A 12.0(6) . . . . ?
C45A O8B B2 C26 -170.2(5) . . . . ?
C46A O7A B2 O8B 6.5(6) . . . . ?
C46A O7A B2 C26 -171.4(5) . . . . ?
O7B B2 O8A C45B -8(2) . . . . ?
O7B C46B C45B C48 -142.4(15) . . . . ?
O7B C46B C45B C47 81.8(17) . . . . ?
O7B C46B C45B O8A -30(2) . . . . ?
O8A B2 O7B C46B -13.8(19) . . . . ?

loop_
_twin_individual_id
_twin_individual_mass_fraction_refined
1 0.8(4)
2 0.2(4)

loop_
_exptl_oxdiff_crystal_face_indexfrac_h
_exptl_oxdiff_crystal_face_indexfrac_k
_exptl_oxdiff_crystal_face_indexfrac_l
_exptl_oxdiff_crystal_face_x
_exptl_oxdiff_crystal_face_y
_exptl_oxdiff_crystal_face_z
0.1233 -8.2556 -9.5788 0.0157 0.0556 0.9983
-7.4585 0.1754 0.3709 0.2324 0.9673 -0.1016
1.1401 8.1685 9.4494 -0.0549 -0.2189 -0.9742
7.4309 0.7957 0.7562 -0.2339 -0.9721 -0.0160
0.1932 -7.6971 10.6902 0.9452 -0.2279 0.2337
-0.2181 7.9955 -10.1010 -0.9336 0.2252 -0.2787
